data_4082897
loop_
_publ_author_name
'Honrado, Manuel'
'Otero, Antonio'
'Fern\'andez-Baeza, Juan'
'S\'anchez-Barba, Luis F.'
'Garc\'es, Andr\'es'
'Lara-S\'anchez, Agust\?\'in'
'Rodr\?\'iguez, Ana M.'

_publ_section_title
;
 Stereoselective ROP ofrac-Lactide Mediated by Enantiopure NNO-Scorpionate
 Zinc Initiators
;
_journal_issue 7
_journal_name_full Organometallics
_journal_page_first 1859
_journal_paper_doi 10.1021/om500207x
_journal_volume 33
_journal_year 2014
_chemical_absolute_configuration ad
_chemical_formula_moiety 'C33 H48 N4 O2 Zn2'
_chemical_formula_sum 'C33 H48 N4 O2 Zn2'
_chemical_formula_weight 663.49
_chemical_name_systematic
;
 ?
;
_space_group_IT_number 19
_symmetry_cell_setting orthorhombic
_symmetry_space_group_name_Hall 'P 2ac 2ab'
_symmetry_space_group_name_H-M 'P 21 21 21'
_atom_sites_solution_hydrogens geom
_atom_sites_solution_primary direct
_atom_sites_solution_secondary difmap
_audit_creation_method SHELXL-97
_cell_angle_alpha 90.00
_cell_angle_beta 90.00
_cell_angle_gamma 90.00
_cell_formula_units_Z 4
_cell_length_a 12.1011(13)
_cell_length_b 16.3346(16)
_cell_length_c 16.7693(16)
_cell_measurement_reflns_used 3276
_cell_measurement_temperature 230(2)
_cell_measurement_theta_max 20.289
_cell_measurement_theta_min 2.439
_cell_volume 3314.7(6)
_computing_cell_refinement 'Bruker SAINT'
_computing_data_collection 'Bruker APEX'
_computing_data_reduction 'Bruker SAINT, SADABS, XPREP'
_computing_molecular_graphics 'WINGX v1.70 (Farrugia, 1999)'
_computing_publication_material 'WINGX v1.70 (Farrugia, 1999)'
_computing_structure_refinement 'SHELXL-97 (Sheldrick, 1997)'
_computing_structure_solution 'SHELXS-97 (Sheldrick, 1990)'
_diffrn_ambient_temperature 230(2)
_diffrn_measured_fraction_theta_full 0.994
_diffrn_measured_fraction_theta_max 0.994
_diffrn_measurement_device_type 'CCD area detector'
_diffrn_measurement_method 'omega and phi scans'
_diffrn_radiation_monochromator graphite
_diffrn_radiation_source 'fine-focus sealed tube'
_diffrn_radiation_type MoK\a
_diffrn_radiation_wavelength 0.71073
_diffrn_reflns_av_R_equivalents 0.0712
_diffrn_reflns_av_sigmaI/netI 0.1194
_diffrn_reflns_limit_h_max 16
_diffrn_reflns_limit_h_min -17
_diffrn_reflns_limit_k_max 23
_diffrn_reflns_limit_k_min -21
_diffrn_reflns_limit_l_max 21
_diffrn_reflns_limit_l_min -23
_diffrn_reflns_number 24191
_diffrn_reflns_theta_full 30.51
_diffrn_reflns_theta_max 30.51
_diffrn_reflns_theta_min 2.08
_exptl_absorpt_coefficient_mu 1.481
_exptl_absorpt_correction_T_max 0.8423
_exptl_absorpt_correction_T_min 0.7869
_exptl_absorpt_correction_type multi-scan
_exptl_absorpt_process_details SADABS
_exptl_crystal_colour colourless
_exptl_crystal_density_diffrn 1.330
_exptl_crystal_density_method 'not measured'
_exptl_crystal_description cubic
_exptl_crystal_F_000 1400
_exptl_crystal_size_max 0.17
_exptl_crystal_size_mid 0.16
_exptl_crystal_size_min 0.12
_refine_diff_density_max 0.366
_refine_diff_density_min -0.452
_refine_diff_density_rms 0.078
_refine_ls_abs_structure_details 'Flack H D (1983), Acta Cryst. A39, 876-881'
_refine_ls_abs_structure_Flack 0.004(11)
_refine_ls_extinction_method none
_refine_ls_goodness_of_fit_ref 0.913
_refine_ls_hydrogen_treatment constr
_refine_ls_matrix_type full
_refine_ls_number_parameters 380
_refine_ls_number_reflns 9883
_refine_ls_number_restraints 0
_refine_ls_restrained_S_all 0.913
_refine_ls_R_factor_all 0.1069
_refine_ls_R_factor_gt 0.0500
_refine_ls_shift/su_max 0.039
_refine_ls_shift/su_mean 0.001
_refine_ls_structure_factor_coef Fsqd
_refine_ls_weighting_details 'calc w=1/[\s^2^(Fo^2^)+(0.0158P)^2^+0.0000P] where P=(Fo^2^+2Fc^2^)/3'
_refine_ls_weighting_scheme calc
_refine_ls_wR_factor_gt 0.0740
_refine_ls_wR_factor_ref 0.0900
_reflns_number_gt 5854
_reflns_number_total 9883
_reflns_threshold_expression >2sigma(I)
_cod_data_source_file om500207x_si_001.cif
_cod_data_source_block 5
_cod_depositor_comments 'Adding full bibliography for 4082897.cif.'
_cod_original_sg_symbol_Hall P2ac2ab
_cod_original_sg_symbol_H-M P212121
_cod_database_code 4082897

loop_
_symmetry_equiv_pos_as_xyz
'x, y, z'
'-x+1/2, -y, z+1/2'
'-x, y+1/2, -z+1/2'
'x+1/2, -y+1/2, -z'

loop_
_atom_site_label
_atom_site_type_symbol
_atom_site_fract_x
_atom_site_fract_y
_atom_site_fract_z
_atom_site_U_iso_or_equiv
_atom_site_adp_type
_atom_site_occupancy
_atom_site_symmetry_multiplicity
_atom_site_calc_flag
_atom_site_refinement_flags
Zn1 Zn 0.18812(4) 0.87781(2) 0.24004(3) 0.03041(11) Uani 1 1 d .
Zn2 Zn 0.08803(4) 0.98577(2) 0.11534(3) 0.03127(11) Uani 1 1 d .
N1 N 0.2200(3) 1.07327(16) 0.11248(19) 0.0314(7) Uani 1 1 d .
N2 N 0.3252(3) 1.05199(16) 0.09056(17) 0.0288(7) Uani 1 1 d .
N3 N 0.3208(2) 0.95999(16) 0.25493(17) 0.0276(7) Uani 1 1 d .
N4 N 0.4016(3) 0.97152(16) 0.19869(16) 0.0251(7) Uani 1 1 d .
O1 O 0.19947(19) 0.89513(12) 0.12128(14) 0.0259(5) Uani 1 1 d .
O2 O 0.0666(2) 0.96199(14) 0.23175(15) 0.0333(6) Uani 1 1 d .
C1 C 0.3779(3) 1.1151(2) 0.0531(2) 0.0374(10) Uani 1 1 d .
C2 C 0.3033(4) 1.1786(2) 0.0513(2) 0.0432(11) Uani 1 1 d .
H2 H 0.3147 1.2303 0.0295 0.052 Uiso 1 1 calc R
C3 C 0.2082(4) 1.1507(2) 0.0880(2) 0.0358(10) Uani 1 1 d .
C4 C 0.4885(4) 1.1092(3) 0.0152(3) 0.0570(13) Uani 1 1 d .
H4A H 0.5434 1.1304 0.0509 0.085 Uiso 1 1 calc R
H4B H 0.4889 1.1404 -0.0333 0.085 Uiso 1 1 calc R
H4C H 0.5046 1.0529 0.0034 0.085 Uiso 1 1 calc R
C5 C 0.1007(4) 1.1943(2) 0.0986(3) 0.0571(13) Uani 1 1 d .
H5A H 0.0564 1.1875 0.0516 0.086 Uiso 1 1 calc R
H5B H 0.1143 1.2515 0.1073 0.086 Uiso 1 1 calc R
H5C H 0.0623 1.1720 0.1437 0.086 Uiso 1 1 calc R
C6 C 0.4994(3) 0.9917(2) 0.2332(2) 0.0301(8) Uani 1 1 d .
C7 C 0.4813(3) 0.9922(2) 0.3128(2) 0.0366(10) Uani 1 1 d .
H7 H 0.5331 1.0037 0.3522 0.044 Uiso 1 1 calc R
C8 C 0.3710(3) 0.9725(2) 0.3248(2) 0.0307(9) Uani 1 1 d .
C9 C 0.6023(3) 1.0106(3) 0.1885(2) 0.0489(11) Uani 1 1 d .
H9A H 0.6089 0.9740 0.1439 0.073 Uiso 1 1 calc R
H9B H 0.6649 1.0040 0.2230 0.073 Uiso 1 1 calc R
H9C H 0.5995 1.0660 0.1695 0.073 Uiso 1 1 calc R
C10 C 0.3060(4) 0.9667(3) 0.4004(2) 0.0526(12) Uani 1 1 d .
H10A H 0.2991 1.0201 0.4237 0.079 Uiso 1 1 calc R
H10B H 0.3434 0.9310 0.4371 0.079 Uiso 1 1 calc R
H10C H 0.2339 0.9452 0.3891 0.079 Uiso 1 1 calc R
C11 C 0.3728(3) 0.97337(19) 0.1133(2) 0.0250(8) Uani 1 1 d .
H11 H 0.4430 0.9693 0.0844 0.030 Uiso 1 1 calc R
C12 C 0.3029(3) 0.89991(18) 0.0855(2) 0.0244(8) Uani 1 1 d .
H12 H 0.2893 0.9085 0.0285 0.029 Uiso 1 1 calc R
C13 C 0.3690(3) 0.8212(2) 0.0917(2) 0.0243(8) Uani 1 1 d .
C14 C 0.3262(3) 0.75295(19) 0.1210(2) 0.0329(9) Uani 1 1 d .
H14 H 0.2550 0.7528 0.1420 0.039 Uiso 1 1 calc R
C15 C 0.3941(3) 0.6752(2) 0.1202(3) 0.0407(10) Uani 1 1 d .
H15A H 0.3526 0.6320 0.0941 0.049 Uiso 1 1 calc R
H15B H 0.4090 0.6581 0.1745 0.049 Uiso 1 1 calc R
C16 C 0.5028(3) 0.6885(2) 0.0765(2) 0.0367(10) Uani 1 1 d .
H16 H 0.5491 0.6397 0.0702 0.044 Uiso 1 1 calc R
C17 C 0.4801(3) 0.7370(2) -0.0005(2) 0.0383(10) Uani 1 1 d .
H17A H 0.4091 0.7256 -0.0250 0.046 Uiso 1 1 calc R
H17B H 0.5396 0.7351 -0.0393 0.046 Uiso 1 1 calc R
C18 C 0.4815(3) 0.8138(2) 0.0542(2) 0.0303(9) Uani 1 1 d .
H18 H 0.5108 0.8639 0.0300 0.036 Uiso 1 1 calc R
C19 C 0.5630(3) 0.7659(2) 0.1086(2) 0.0328(9) Uani 1 1 d .
C20 C 0.5624(3) 0.7798(3) 0.1988(2) 0.0466(12) Uani 1 1 d .
H20A H 0.5982 0.7346 0.2247 0.070 Uiso 1 1 calc R
H20B H 0.4875 0.7839 0.2172 0.070 Uiso 1 1 calc R
H20C H 0.6012 0.8295 0.2109 0.070 Uiso 1 1 calc R
C21 C 0.6819(4) 0.7701(3) 0.0795(3) 0.0537(12) Uani 1 1 d .
H21A H 0.7110 0.8238 0.0894 0.081 Uiso 1 1 calc R
H21B H 0.6841 0.7589 0.0233 0.081 Uiso 1 1 calc R
H21C H 0.7255 0.7303 0.1074 0.081 Uiso 1 1 calc R
C22 C -0.0213(3) 0.9696(2) 0.2809(2) 0.0294(9) Uani 1 1 d .
C23 C -0.0314(4) 1.0391(2) 0.3287(2) 0.0382(10) Uani 1 1 d .
C24 C -0.1232(4) 1.0450(3) 0.3782(3) 0.0517(13) Uani 1 1 d .
H24 H -0.1317 1.0916 0.4094 0.062 Uiso 1 1 calc R
C25 C -0.2006(4) 0.9853(3) 0.3826(3) 0.0542(12) Uani 1 1 d .
H25 H -0.2594 0.9901 0.4180 0.065 Uiso 1 1 calc R
C26 C -0.1912(4) 0.9173(3) 0.3343(2) 0.0487(11) Uani 1 1 d .
H26 H -0.2450 0.8766 0.3366 0.058 Uiso 1 1 calc R
C27 C -0.1030(3) 0.9088(2) 0.2825(2) 0.0353(9) Uani 1 1 d .
C28 C 0.0544(4) 1.1049(2) 0.3251(3) 0.0570(14) Uani 1 1 d .
H28A H 0.1248 1.0825 0.3400 0.085 Uiso 1 1 calc R
H28B H 0.0349 1.1481 0.3612 0.085 Uiso 1 1 calc R
H28C H 0.0585 1.1261 0.2718 0.085 Uiso 1 1 calc R
C29 C -0.0950(4) 0.8367(2) 0.2274(3) 0.0527(12) Uani 1 1 d .
H29A H -0.1564 0.8007 0.2365 0.079 Uiso 1 1 calc R
H29B H -0.0272 0.8079 0.2374 0.079 Uiso 1 1 calc R
H29C H -0.0962 0.8554 0.1732 0.079 Uiso 1 1 calc R
C30 C 0.1802(4) 0.7821(2) 0.3120(2) 0.0426(10) Uani 1 1 d .
H30A H 0.1355 0.7971 0.3577 0.051 Uiso 1 1 calc R
H30B H 0.1416 0.7385 0.2842 0.051 Uiso 1 1 calc R
C31 C 0.2888(4) 0.7481(3) 0.3423(2) 0.0566(14) Uani 1 1 d .
H31A H 0.3314 0.7279 0.2982 0.085 Uiso 1 1 calc R
H31B H 0.2746 0.7043 0.3791 0.085 Uiso 1 1 calc R
H31C H 0.3293 0.7907 0.3688 0.085 Uiso 1 1 calc R
C32 C -0.0430(3) 1.0068(3) 0.0479(2) 0.0439(11) Uani 1 1 d .
H32A H -0.0232 1.0466 0.0074 0.053 Uiso 1 1 calc R
H32B H -0.0629 0.9565 0.0208 0.053 Uiso 1 1 calc R
C33 C -0.1435(4) 1.0381(3) 0.0927(3) 0.0699(16) Uani 1 1 d .
H33A H -0.1710 0.9958 0.1271 0.105 Uiso 1 1 calc R
H33B H -0.1999 1.0533 0.0553 0.105 Uiso 1 1 calc R
H33C H -0.1231 1.0849 0.1240 0.105 Uiso 1 1 calc R

loop_
_atom_site_aniso_label
_atom_site_aniso_U_11
_atom_site_aniso_U_22
_atom_site_aniso_U_33
_atom_site_aniso_U_23
_atom_site_aniso_U_13
_atom_site_aniso_U_12
Zn1 0.0258(2) 0.0342(2) 0.0313(3) 0.0042(2) 0.0020(2) -0.0013(2)
Zn2 0.0271(2) 0.0374(2) 0.0293(2) -0.0006(2) 0.0006(2) 0.0073(2)
N1 0.0343(19) 0.0280(15) 0.0320(18) 0.0011(15) 0.0030(17) 0.0057(14)
N2 0.037(2) 0.0258(14) 0.0234(18) 0.0034(13) 0.0026(15) 0.0000(15)
N3 0.0251(16) 0.0354(15) 0.0223(16) 0.0007(14) 0.0041(15) -0.0035(13)
N4 0.0252(17) 0.0278(15) 0.0225(15) 0.0005(13) -0.0018(14) -0.0011(14)
O1 0.0199(13) 0.0306(12) 0.0271(13) -0.0057(11) 0.0011(12) 0.0033(10)
O2 0.0291(15) 0.0390(14) 0.0320(15) 0.0007(12) 0.0059(13) 0.0064(11)
C1 0.044(3) 0.034(2) 0.034(2) 0.0086(19) -0.001(2) -0.0076(19)
C2 0.057(3) 0.026(2) 0.047(3) 0.0071(19) -0.002(3) -0.004(2)
C3 0.045(3) 0.0277(18) 0.034(2) 0.0020(17) -0.003(2) 0.0098(18)
C4 0.057(3) 0.055(3) 0.058(3) 0.017(3) 0.011(3) -0.008(3)
C5 0.062(3) 0.042(2) 0.067(3) -0.003(2) 0.002(3) 0.021(2)
C6 0.0241(19) 0.0316(19) 0.035(2) -0.0044(19) -0.0055(17) -0.0072(16)
C7 0.039(2) 0.041(2) 0.029(2) -0.005(2) -0.0105(19) -0.009(2)
C8 0.035(2) 0.032(2) 0.025(2) -0.0010(17) -0.0006(18) -0.0049(18)
C9 0.034(2) 0.073(3) 0.040(2) 0.005(2) -0.004(2) -0.019(2)
C10 0.050(3) 0.080(3) 0.027(2) -0.006(2) 0.007(2) -0.018(3)
C11 0.0217(18) 0.0289(18) 0.0244(19) 0.0005(17) 0.0045(16) 0.0012(14)
C12 0.0227(19) 0.0306(18) 0.0199(18) -0.0001(15) -0.0017(16) 0.0040(16)
C13 0.0231(19) 0.0294(18) 0.0204(19) -0.0062(15) -0.0025(16) -0.0007(15)
C14 0.026(2) 0.0307(18) 0.042(2) -0.0055(19) 0.007(2) 0.0004(16)
C15 0.039(3) 0.0286(18) 0.055(3) -0.004(2) 0.006(2) 0.0005(17)
C16 0.034(2) 0.029(2) 0.047(3) -0.004(2) -0.002(2) 0.0079(18)
C17 0.030(2) 0.053(2) 0.032(2) -0.012(2) 0.0064(19) 0.010(2)
C18 0.024(2) 0.035(2) 0.031(2) -0.0012(18) 0.0041(18) -0.0001(17)
C19 0.024(2) 0.040(2) 0.034(2) -0.003(2) -0.0025(18) 0.0025(16)
C20 0.040(3) 0.056(3) 0.044(3) 0.000(2) -0.010(2) 0.007(2)
C21 0.028(2) 0.065(3) 0.067(3) -0.016(3) 0.003(2) 0.007(2)
C22 0.025(2) 0.039(2) 0.024(2) 0.0008(17) 0.0027(16) 0.0083(17)
C23 0.043(3) 0.042(2) 0.030(2) -0.0029(19) 0.000(2) 0.008(2)
C24 0.063(3) 0.063(3) 0.029(2) -0.007(2) 0.003(3) 0.029(3)
C25 0.039(3) 0.084(3) 0.040(3) 0.010(3) 0.014(2) 0.024(3)
C26 0.029(2) 0.071(3) 0.047(3) 0.016(2) 0.000(2) 0.007(2)
C27 0.026(2) 0.047(2) 0.033(2) 0.0027(19) -0.0034(19) 0.0052(19)
C28 0.066(4) 0.045(3) 0.060(3) -0.013(2) 0.001(3) -0.001(2)
C29 0.043(3) 0.051(2) 0.065(3) -0.010(2) -0.005(3) -0.008(2)
C30 0.038(3) 0.044(2) 0.046(3) 0.009(2) 0.008(2) -0.001(2)
C31 0.060(4) 0.055(3) 0.055(3) 0.014(2) 0.015(3) 0.012(3)
C32 0.038(2) 0.061(3) 0.033(2) -0.007(2) -0.0017(19) 0.014(2)
C33 0.034(3) 0.119(4) 0.057(3) -0.004(3) 0.003(2) 0.023(3)

loop_
_atom_type_symbol
_atom_type_description
_atom_type_scat_dispersion_real
_atom_type_scat_dispersion_imag
_atom_type_scat_source
C C 0.0033 0.0016 'International Tables Vol C Tables 4.2.6.8 and 6.1.1.4'
H H 0.0000 0.0000 'International Tables Vol C Tables 4.2.6.8 and 6.1.1.4'
N N 0.0061 0.0033 'International Tables Vol C Tables 4.2.6.8 and 6.1.1.4'
O O 0.0106 0.0060 'International Tables Vol C Tables 4.2.6.8 and 6.1.1.4'
Zn Zn 0.2839 1.4301 'International Tables Vol C Tables 4.2.6.8 and 6.1.1.4'

loop_
_geom_angle_atom_site_label_1
_geom_angle_atom_site_label_2
_geom_angle_atom_site_label_3
_geom_angle
C30 Zn1 O1 135.80(14)
C30 Zn1 O2 123.05(14)
O1 Zn1 O2 83.46(9)
C30 Zn1 N3 117.93(15)
O1 Zn1 N3 88.61(10)
O2 Zn1 N3 97.45(10)
C30 Zn1 Zn2 150.81(13)
O1 Zn1 Zn2 41.79(6)
O2 Zn1 Zn2 41.86(7)
N3 Zn1 Zn2 90.91(8)
C32 Zn2 O1 134.10(14)
C32 Zn2 O2 119.09(14)
O1 Zn2 O2 84.02(9)
C32 Zn2 N1 117.93(15)
O1 Zn2 N1 89.57(10)
O2 Zn2 N1 104.31(11)
C32 Zn2 Zn1 145.78(13)
O1 Zn2 Zn1 42.07(7)
O2 Zn2 Zn1 42.15(7)
N1 Zn2 Zn1 96.14(8)
C3 N1 N2 104.9(3)
C3 N1 Zn2 123.9(3)
N2 N1 Zn2 121.9(2)
C1 N2 N1 111.5(3)
C1 N2 C11 126.9(3)
N1 N2 C11 121.4(3)
C8 N3 N4 105.0(3)
C8 N3 Zn1 123.2(2)
N4 N3 Zn1 123.3(2)
C6 N4 N3 111.2(3)
C6 N4 C11 128.0(3)
N3 N4 C11 120.1(3)
C12 O1 Zn2 122.86(19)
C12 O1 Zn1 119.7(2)
Zn2 O1 Zn1 96.14(10)
C22 O2 Zn2 132.6(2)
C22 O2 Zn1 126.5(2)
Zn2 O2 Zn1 95.99(10)
N2 C1 C2 105.9(4)
N2 C1 C4 124.7(4)
C2 C1 C4 129.1(4)
C1 C2 C3 106.7(3)
N1 C3 C2 111.1(4)
N1 C3 C5 120.6(4)
C2 C3 C5 128.3(3)
C7 C6 N4 106.4(3)
C7 C6 C9 129.2(3)
N4 C6 C9 124.4(3)
C6 C7 C8 107.3(3)
N3 C8 C7 110.2(3)
N3 C8 C10 119.7(4)
C7 C8 C10 130.0(4)
N2 C11 N4 111.4(3)
N2 C11 C12 112.9(3)
N4 C11 C12 114.1(3)
O1 C12 C13 113.4(3)
O1 C12 C11 114.1(3)
C13 C12 C11 110.5(3)
C14 C13 C18 116.2(3)
C14 C13 C12 122.2(3)
C18 C13 C12 121.1(3)
C13 C14 C15 119.4(3)
C14 C15 C16 110.7(3)
C15 C16 C17 108.9(3)
C15 C16 C19 110.7(3)
C17 C16 C19 87.4(3)
C16 C17 C18 85.3(3)
C13 C18 C17 107.6(3)
C13 C18 C19 111.7(3)
C17 C18 C19 87.0(3)
C21 C19 C20 108.4(3)
C21 C19 C18 112.9(3)
C20 C19 C18 120.2(3)
C21 C19 C16 111.6(3)
C20 C19 C16 117.5(3)
C18 C19 C16 84.7(3)
O2 C22 C23 119.7(3)
O2 C22 C27 120.0(3)
C23 C22 C27 120.3(3)
C24 C23 C22 118.0(4)
C24 C23 C28 122.0(4)
C22 C23 C28 120.0(4)
C25 C24 C23 122.4(4)
C24 C25 C26 119.4(4)
C25 C26 C27 120.9(4)
C26 C27 C22 119.0(4)
C26 C27 C29 121.1(4)
C22 C27 C29 120.0(4)
C31 C30 Zn1 116.9(3)
C33 C32 Zn2 114.7(3)

loop_
_geom_bond_atom_site_label_1
_geom_bond_atom_site_label_2
_geom_bond_distance
Zn1 C30 1.977(4)
Zn1 O1 2.016(2)
Zn1 O2 2.018(2)
Zn1 N3 2.108(3)
Zn1 Zn2 2.9916(6)
Zn2 C32 1.979(4)
Zn2 O1 2.005(2)
Zn2 O2 2.007(2)
Zn2 N1 2.144(3)
N1 C3 1.337(4)
N1 N2 1.369(4)
N2 C1 1.365(4)
N2 C11 1.458(4)
N3 C8 1.335(4)
N3 N4 1.372(4)
N4 C6 1.357(4)
N4 C11 1.474(4)
O1 C12 1.391(4)
O2 C22 1.351(4)
C1 C2 1.376(6)
C1 C4 1.485(6)
C2 C3 1.384(6)
C3 C5 1.494(6)
C6 C7 1.352(5)
C6 C9 1.487(5)
C7 C8 1.388(5)
C8 C10 1.495(5)
C11 C12 1.540(4)
C12 C13 1.518(4)
C13 C14 1.324(4)
C13 C18 1.504(5)
C14 C15 1.513(5)
C15 C16 1.521(5)
C16 C17 1.539(5)
C16 C19 1.557(5)
C17 C18 1.554(5)
C18 C19 1.554(5)
C19 C21 1.521(5)
C19 C20 1.528(5)
C22 C23 1.395(5)
C22 C27 1.402(5)
C23 C24 1.389(6)
C23 C28 1.495(6)
C24 C25 1.354(6)
C25 C26 1.379(5)
C26 C27 1.384(5)
C27 C29 1.499(5)
C30 C31 1.514(6)
C32 C33 1.517(5)
